data_1518419
loop_
_publ_author_name
'Yang, Xiu-Long'
'Chen, Fei'
'Zhou, Neng-Neng'
'Yu, Wei'
'Han, Bing'

_publ_section_title
;
 Synthesis of isoxazoline-functionalized phenanthridines via iminoxyl
 radical-participated cascade sequence.
;
_journal_issue 24
_journal_name_full 'Organic letters'
_journal_page_first 6476
_journal_page_last 6479
_journal_paper_doi 10.1021/ol503335k
_journal_volume 16
_journal_year 2014
_chemical_formula_moiety 'C25 H22 N2 O'
_chemical_formula_sum 'C25 H22 N2 O'
_chemical_formula_weight 366.44
_chemical_name_systematic
;
 ?
;
_space_group_crystal_system monoclinic
_space_group_IT_number 15
_space_group_name_Hall '-I 2yc'
_space_group_name_H-M_alt 'I 1 2/c 1'
_symmetry_space_group_name_Hall '-I 2yc'
_symmetry_space_group_name_H-M 'I 1 2/c 1'
_atom_sites_solution_hydrogens geom
_atom_sites_solution_primary iterative
_audit_creation_date 2014-07-21
_audit_creation_method
;
Olex2 1.2
(compiled 2014.06.27 svn.r2953 for OlexSys, GUI svn.r4855)
;
_cell_angle_alpha 90
_cell_angle_beta 100.303(8)
_cell_angle_gamma 90
_cell_formula_units_Z 8
_cell_length_a 17.6880(16)
_cell_length_b 10.0067(7)
_cell_length_c 21.9732(18)
_cell_measurement_reflns_used 2077
_cell_measurement_temperature 296(1)
_cell_measurement_theta_max 26.7500
_cell_measurement_theta_min 3.7770
_cell_volume 3826.5(5)
_computing_cell_refinement
;
CrysAlisPro, Agilent Technologies,
Version 1.171.36.28 (release 01-02-2013 CrysAlis171 .NET)
(compiled Feb  1 2013,16:14:44)
;
_computing_data_collection
;
CrysAlisPro, Agilent Technologies,
Version 1.171.36.28 (release 01-02-2013 CrysAlis171 .NET)
(compiled Feb  1 2013,16:14:44)
;
_computing_data_reduction
;
CrysAlisPro, Agilent Technologies,
Version 1.171.36.28 (release 01-02-2013 CrysAlis171 .NET)
(compiled Feb  1 2013,16:14:44)
;
_computing_molecular_graphics 'Olex2 (Dolomanov et al., 2009)'
_computing_publication_material 'Olex2 (Dolomanov et al., 2009)'
_computing_structure_refinement 'ShelXL (Sheldrick, 2008)'
_computing_structure_solution
;
Superflip (Palatinus & Chapuis, 2007;Palatinus & van der Lee, 2008;
Palatinus et al., 2012)
;
_diffrn_ambient_temperature 296(1)
_diffrn_detector_area_resol_mean 16.0733
_diffrn_measured_fraction_theta_full 0.998
_diffrn_measured_fraction_theta_max 0.998
_diffrn_measurement_details
;
  1 omega  -48.00    5.00   1.0000   26.0000
omega____ theta____ kappa____ phi______ frames
    -      -19.5262   19.0000   90.0000 53

  2 omega  -33.00   -6.00   1.0000   26.0000
omega____ theta____ kappa____ phi______ frames
    -      -19.5262   77.0000  -30.0000 27

  3 omega    0.00   93.00   1.0000   26.0000
omega____ theta____ kappa____ phi______ frames
    -       22.8075   57.0000 -120.0000 93

  4 omega  -45.00   47.00   1.0000   26.0000
omega____ theta____ kappa____ phi______ frames
    -       22.8075  -57.0000   90.0000 92
;
_diffrn_measurement_device_type 'SuperNova, Dual, Cu at zero, Eos'
_diffrn_measurement_method '\w scans'
_diffrn_orient_matrix_UB_11 -0.0075760000
_diffrn_orient_matrix_UB_12 -0.0452793000
_diffrn_orient_matrix_UB_13 0.0230193000
_diffrn_orient_matrix_UB_21 -0.0324186000
_diffrn_orient_matrix_UB_22 -0.0246053000
_diffrn_orient_matrix_UB_23 -0.0206673000
_diffrn_orient_matrix_UB_31 0.0234384000
_diffrn_orient_matrix_UB_32 -0.0486731000
_diffrn_orient_matrix_UB_33 -0.0110060000
_diffrn_radiation_monochromator mirror
_diffrn_radiation_type MoK\a
_diffrn_radiation_wavelength 0.71073
_diffrn_reflns_av_R_equivalents 0.0390
_diffrn_reflns_av_unetI/netI 0.0547
_diffrn_reflns_Laue_measured_fraction_full 0.998
_diffrn_reflns_Laue_measured_fraction_max 0.998
_diffrn_reflns_limit_h_max 17
_diffrn_reflns_limit_h_min -21
_diffrn_reflns_limit_k_max 7
_diffrn_reflns_limit_k_min -12
_diffrn_reflns_limit_l_max 26
_diffrn_reflns_limit_l_min -27
_diffrn_reflns_number 8108
_diffrn_reflns_point_group_measured_fraction_full 0.998
_diffrn_reflns_point_group_measured_fraction_max 0.998
_diffrn_reflns_theta_full 25.242
_diffrn_reflns_theta_max 26.022
_diffrn_reflns_theta_min 3.118
_diffrn_source 'SuperNova (Mo) X-ray Source'
_exptl_absorpt_coefficient_mu 0.078
_exptl_absorpt_correction_T_max 1.00000
_exptl_absorpt_correction_T_min 0.57647
_exptl_absorpt_correction_type multi-scan
_exptl_absorpt_process_details
;
CrysAlisPro, Agilent Technologies,
Version 1.171.36.28 (release 01-02-2013 CrysAlis171 .NET)
(compiled Feb  1 2013,16:14:44)
Empirical absorption correction using spherical harmonics,
 implemented in SCALE3 ABSPACK scaling algorithm.
;
_exptl_crystal_colour 'clear light yellow'
_exptl_crystal_density_diffrn 1.272
_exptl_crystal_description block
_exptl_crystal_F_000 1552
_exptl_crystal_size_max 0.31
_exptl_crystal_size_mid 0.3
_exptl_crystal_size_min 0.26
_refine_diff_density_max 0.511
_refine_diff_density_min -0.230
_refine_diff_density_rms 0.045
_refine_ls_extinction_method none
_refine_ls_goodness_of_fit_ref 1.038
_refine_ls_hydrogen_treatment constr
_refine_ls_matrix_type full
_refine_ls_number_parameters 255
_refine_ls_number_reflns 3758
_refine_ls_number_restraints 0
_refine_ls_restrained_S_all 1.038
_refine_ls_R_factor_all 0.1035
_refine_ls_R_factor_gt 0.0712
_refine_ls_shift/su_max 0.000
_refine_ls_shift/su_mean 0.000
_refine_ls_structure_factor_coef Fsqd
_refine_ls_weighting_details
;
 w=1/[\s^2^(Fo^2^)+(0.0782P)^2^+3.6744P]
 where P=(Fo^2^+2Fc^2^)/3
;
_refine_ls_weighting_scheme calc
_refine_ls_wR_factor_gt 0.1743
_refine_ls_wR_factor_ref 0.2006
_reflns_Friedel_coverage 0.000
_reflns_number_gt 2480
_reflns_number_total 3758
_reflns_threshold_expression 'I > 2\s(I)'
_cod_data_source_file ol503335k_si_002.cif
_cod_data_source_block yangxl0715
_cod_depositor_comments
;
          Adding full bibliography for 1518419.cif.

2017-03-18
Z value and formula fixed to values more according to usual
chemical conventions.                 miguel
;
_cod_original_formula_sum 'C50 H44 N4 O2'
_cod_original_formula_weight 732.89
_cod_original_formula_moiety '2(C25 H22 N2 O)'
_cod_original_formula_units_Z 4
_cod_original_cell_volume 3826.5(6)
_cod_database_code 1518419
_shelxl_version_number 2013-2
_shelx_space_group_comment
;
The symmetry employed for this shelxl refinement is uniquely defined
by the following loop, which should always be used as a source of
symmetry information in preference to the above space-group names.
They are only intended as comments.
;
_reflns_odcompleteness_completeness 99.76
_reflns_odcompleteness_iscentric 1
_reflns_odcompleteness_theta 26.32
_olex2_refinement_description
;
1. Fixed Uiso
 At 1.2 times of:
  All C(H) groups, All C(H,H) groups
 At 1.5 times of:
  All C(H,H,H) groups
2.a Ternary CH refined with riding coordinates:
 C15(H15)
2.b Secondary CH2 refined with riding coordinates:
 C14(H14A,H14B)
2.c Aromatic/amide H refined with riding coordinates:
 C3(H3), C4(H4), C5(H5), C6(H6), C9(H9), C10(H10), C11(H11), C12(H12),
 C19(H19), C20(H20), C21(H21), C22(H22), C23(H23)
2.d Idealised Me refined as rotating group:
 C24(H24A,H24B,H24C), C25(H25A,H25B,H25C)
;
_olex2_submission_special_instructions 'No special instructions were received'

loop_
_space_group_symop_operation_xyz
'x, y, z'
'-x, y, -z+1/2'
'x+1/2, y+1/2, z+1/2'
'-x+1/2, y+1/2, -z+1'
'-x, -y, -z'
'x, -y, z-1/2'
'-x+1/2, -y+1/2, -z+1/2'
'x+1/2, -y+1/2, z'

loop_
_atom_site_label
_atom_site_type_symbol
_atom_site_fract_x
_atom_site_fract_y
_atom_site_fract_z
_atom_site_U_iso_or_equiv
_atom_site_adp_type
_atom_site_occupancy
_atom_site_site_symmetry_order
_atom_site_calc_flag
_atom_site_refinement_flags_posn
O1 O 0.32769(13) 0.13250(18) 0.52047(10) 0.0589(6) Uani 1 1 d .
N1 N 0.38331(14) 0.1201(2) 0.48204(11) 0.0522(6) Uani 1 1 d .
N13 N 0.30243(15) 0.1696(2) 0.65018(11) 0.0542(6) Uani 1 1 d .
C1 C 0.24394(18) 0.2319(3) 0.61778(13) 0.0510(7) Uani 1 1 d .
C2 C 0.16868(17) 0.2328(3) 0.63385(12) 0.0485(7) Uani 1 1 d .
C3 C 0.10603(19) 0.3060(3) 0.60015(14) 0.0593(8) Uani 1 1 d .
H3 H 0.1132 0.3561 0.5660 0.071 Uiso 1 1 calc R
C4 C 0.03573(19) 0.3038(3) 0.61710(16) 0.0642(9) Uani 1 1 d .
H4 H -0.0048 0.3512 0.5941 0.077 Uiso 1 1 calc R
C5 C 0.0241(2) 0.2324(3) 0.66768(16) 0.0652(9) Uani 1 1 d .
H5 H -0.0241 0.2317 0.6789 0.078 Uiso 1 1 calc R
C6 C 0.08336(18) 0.1618(3) 0.70184(14) 0.0570(8) Uani 1 1 d .
H6 H 0.0748 0.1144 0.7364 0.068 Uiso 1 1 calc R
C7 C 0.15697(16) 0.1593(3) 0.68584(12) 0.0452(7) Uani 1 1 d .
C8 C 0.22057(17) 0.0848(3) 0.72035(12) 0.0464(7) Uani 1 1 d .
C9 C 0.2151(2) 0.0024(3) 0.77144(15) 0.0657(9) Uani 1 1 d .
H9 H 0.1683 -0.0062 0.7847 0.079 Uiso 1 1 calc R
C10 C 0.2781(2) -0.0652(4) 0.80166(17) 0.0806(11) Uani 1 1 d .
H10 H 0.2735 -0.1199 0.8350 0.097 Uiso 1 1 calc R
C11 C 0.3489(2) -0.0529(4) 0.78299(16) 0.0732(10) Uani 1 1 d .
H11 H 0.3916 -0.0982 0.8041 0.088 Uiso 1 1 calc R
C12 C 0.35547(19) 0.0255(3) 0.73377(14) 0.0598(8) Uani 1 1 d .
H12 H 0.4028 0.0332 0.7212 0.072 Uiso 1 1 calc R
C13 C 0.29222(18) 0.0946(3) 0.70178(13) 0.0490(7) Uani 1 1 d .
C14 C 0.25506(19) 0.3032(3) 0.55888(15) 0.0606(8) Uani 1 1 d .
H14A H 0.2126 0.2803 0.5261 0.073 Uiso 1 1 calc R
H14B H 0.2532 0.3988 0.5656 0.073 Uiso 1 1 calc R
C15 C 0.32767(18) 0.2708(3) 0.53812(14) 0.0545(8) Uani 1 1 d .
H15 H 0.3696 0.2837 0.5734 0.065 Uiso 1 1 calc R
C16 C 0.34903(16) 0.3463(3) 0.48255(12) 0.0442(6) Uani 1 1 d .
C17 C 0.39805(15) 0.2358(2) 0.46271(12) 0.0410(6) Uani 1 1 d .
C18 C 0.45787(15) 0.2459(2) 0.42336(12) 0.0407(6) Uani 1 1 d .
C19 C 0.45804(18) 0.3467(3) 0.38023(14) 0.0539(8) Uani 1 1 d .
H19 H 0.4209 0.4135 0.3763 0.065 Uiso 1 1 calc R
C20 C 0.5134(2) 0.3482(3) 0.34287(16) 0.0667(9) Uani 1 1 d .
H20 H 0.5131 0.4162 0.3140 0.080 Uiso 1 1 calc R
C21 C 0.5684(2) 0.2507(3) 0.34797(16) 0.0671(9) Uani 1 1 d .
H21 H 0.6049 0.2518 0.3223 0.081 Uiso 1 1 calc R
C22 C 0.56942(18) 0.1514(3) 0.39118(16) 0.0617(8) Uani 1 1 d .
H22 H 0.6067 0.0849 0.3948 0.074 Uiso 1 1 calc R
C23 C 0.51547(16) 0.1499(3) 0.42927(13) 0.0511(7) Uani 1 1 d .
H23 H 0.5176 0.0839 0.4593 0.061 Uiso 1 1 calc R
C24 C 0.3907(2) 0.4755(3) 0.50355(16) 0.0639(9) Uani 1 1 d .
H24A H 0.3576 0.5323 0.5222 0.096 Uiso 1 1 calc GR
H24B H 0.4048 0.5201 0.4685 0.096 Uiso 1 1 calc GR
H24C H 0.4362 0.4558 0.5332 0.096 Uiso 1 1 calc GR
C25 C 0.28088(17) 0.3717(3) 0.43074(15) 0.0587(8) Uani 1 1 d .
H25A H 0.2487 0.4399 0.4433 0.088 Uiso 1 1 calc GR
H25B H 0.2518 0.2908 0.4219 0.088 Uiso 1 1 calc GR
H25C H 0.2992 0.4005 0.3943 0.088 Uiso 1 1 calc GR

loop_
_atom_site_aniso_label
_atom_site_aniso_U_11
_atom_site_aniso_U_22
_atom_site_aniso_U_33
_atom_site_aniso_U_23
_atom_site_aniso_U_13
_atom_site_aniso_U_12
O1 0.0766(15) 0.0418(11) 0.0680(14) 0.0059(9) 0.0392(11) -0.0013(10)
N1 0.0596(16) 0.0449(13) 0.0565(15) 0.0064(11) 0.0221(12) 0.0037(11)
N13 0.0626(16) 0.0549(14) 0.0513(14) 0.0027(12) 0.0267(12) 0.0043(12)
C1 0.069(2) 0.0433(15) 0.0451(15) 0.0036(12) 0.0231(14) 0.0087(14)
C2 0.0640(19) 0.0427(14) 0.0409(15) -0.0051(12) 0.0149(13) 0.0011(13)
C3 0.077(2) 0.0544(18) 0.0449(16) 0.0023(14) 0.0075(15) 0.0049(16)
C4 0.0533(19) 0.069(2) 0.069(2) -0.0054(17) 0.0083(16) 0.0042(16)
C5 0.058(2) 0.068(2) 0.072(2) -0.0044(18) 0.0176(17) -0.0056(17)
C6 0.062(2) 0.0552(17) 0.0562(18) -0.0024(14) 0.0174(15) -0.0060(16)
C7 0.0589(18) 0.0393(14) 0.0385(14) -0.0068(11) 0.0124(12) -0.0039(13)
C8 0.0617(18) 0.0415(14) 0.0375(14) -0.0005(11) 0.0125(13) -0.0036(13)
C9 0.078(2) 0.066(2) 0.0554(19) 0.0147(16) 0.0186(17) -0.0033(18)
C10 0.107(3) 0.076(2) 0.060(2) 0.0262(19) 0.018(2) 0.013(2)
C11 0.087(3) 0.071(2) 0.058(2) 0.0038(17) 0.0005(18) 0.021(2)
C12 0.062(2) 0.0635(19) 0.0540(19) -0.0033(15) 0.0105(15) 0.0087(16)
C13 0.0641(19) 0.0425(15) 0.0416(15) -0.0050(12) 0.0129(13) 0.0020(13)
C14 0.065(2) 0.0631(19) 0.0592(19) 0.0135(15) 0.0253(15) 0.0118(16)
C15 0.068(2) 0.0478(16) 0.0527(17) -0.0005(13) 0.0262(15) -0.0025(14)
C16 0.0506(16) 0.0392(13) 0.0475(15) 0.0001(12) 0.0217(12) -0.0005(12)
C17 0.0455(15) 0.0393(14) 0.0385(14) 0.0028(11) 0.0085(11) 0.0013(12)
C18 0.0417(15) 0.0424(14) 0.0390(14) -0.0017(11) 0.0096(11) 0.0013(12)
C19 0.0621(19) 0.0504(16) 0.0544(17) 0.0090(14) 0.0246(14) 0.0111(14)
C20 0.085(2) 0.0589(18) 0.065(2) 0.0123(16) 0.0391(18) 0.0062(18)
C21 0.067(2) 0.067(2) 0.079(2) -0.0031(18) 0.0411(18) 0.0017(17)
C22 0.0496(18) 0.0608(19) 0.078(2) -0.0020(17) 0.0208(16) 0.0091(15)
C23 0.0499(17) 0.0514(16) 0.0522(17) 0.0056(13) 0.0098(13) 0.0062(14)
C24 0.084(2) 0.0468(16) 0.069(2) -0.0034(15) 0.0360(18) -0.0087(16)
C25 0.0523(18) 0.0623(19) 0.066(2) 0.0087(15) 0.0217(15) 0.0110(15)

loop_
_atom_type_symbol
_atom_type_description
_atom_type_scat_dispersion_real
_atom_type_scat_dispersion_imag
_atom_type_scat_source
C C 0.0033 0.0016 'International Tables Vol C Tables 4.2.6.8 and 6.1.1.4'
H H 0.0000 0.0000 'International Tables Vol C Tables 4.2.6.8 and 6.1.1.4'
N N 0.0061 0.0033 'International Tables Vol C Tables 4.2.6.8 and 6.1.1.4'
O O 0.0106 0.0060 'International Tables Vol C Tables 4.2.6.8 and 6.1.1.4'

loop_
_geom_angle_atom_site_label_1
_geom_angle_atom_site_label_2
_geom_angle_atom_site_label_3
_geom_angle
N1 O1 C15 106.23(18)
C17 N1 O1 109.0(2)
C1 N13 C13 119.6(2)
N13 C1 C2 123.2(2)
N13 C1 C14 118.5(3)
C2 C1 C14 118.2(3)
C3 C2 C1 123.0(3)
C7 C2 C1 118.4(3)
C7 C2 C3 118.6(3)
C2 C3 H3 119.5
C4 C3 C2 121.0(3)
C4 C3 H3 119.5
C3 C4 H4 119.7
C3 C4 C5 120.6(3)
C5 C4 H4 119.7
C4 C5 H5 119.9
C4 C5 C6 120.2(3)
C6 C5 H5 119.9
C5 C6 H6 119.2
C5 C6 C7 121.5(3)
C7 C6 H6 119.2
C2 C7 C6 118.1(3)
C2 C7 C8 118.8(3)
C6 C7 C8 123.0(3)
C9 C8 C7 124.2(3)
C13 C8 C7 118.0(2)
C13 C8 C9 117.8(3)
C8 C9 H9 119.7
C10 C9 C8 120.6(3)
C10 C9 H9 119.7
C9 C10 H10 119.6
C9 C10 C11 120.7(3)
C11 C10 H10 119.6
C10 C11 H11 120.1
C12 C11 C10 119.7(3)
C12 C11 H11 120.1
C11 C12 H12 119.6
C11 C12 C13 120.9(3)
C13 C12 H12 119.6
N13 C13 C8 121.9(3)
C12 C13 N13 117.8(3)
C12 C13 C8 120.2(3)
C1 C14 H14A 108.7
C1 C14 H14B 108.7
H14A C14 H14B 107.6
C15 C14 C1 114.4(3)
C15 C14 H14A 108.7
C15 C14 H14B 108.7
O1 C15 C14 109.7(2)
O1 C15 H15 107.7
O1 C15 C16 104.3(2)
C14 C15 H15 107.7
C14 C15 C16 119.2(3)
C16 C15 H15 107.7
C17 C16 C15 96.0(2)
C17 C16 C24 115.9(2)
C17 C16 C25 108.9(2)
C24 C16 C15 110.6(2)
C24 C16 C25 111.1(2)
C25 C16 C15 113.6(2)
N1 C17 C16 113.8(2)
N1 C17 C18 117.7(2)
C18 C17 C16 128.4(2)
C19 C18 C17 122.5(2)
C19 C18 C23 118.4(2)
C23 C18 C17 119.1(2)
C18 C19 H19 119.9
C18 C19 C20 120.1(3)
C20 C19 H19 119.9
C19 C20 H20 119.6
C21 C20 C19 120.7(3)
C21 C20 H20 119.6
C20 C21 H21 120.2
C20 C21 C22 119.6(3)
C22 C21 H21 120.2
C21 C22 H22 119.9
C21 C22 C23 120.2(3)
C23 C22 H22 119.9
C18 C23 H23 119.6
C22 C23 C18 120.8(3)
C22 C23 H23 119.6
C16 C24 H24A 109.5
C16 C24 H24B 109.5
C16 C24 H24C 109.5
H24A C24 H24B 109.5
H24A C24 H24C 109.5
H24B C24 H24C 109.5
C16 C25 H25A 109.5
C16 C25 H25B 109.5
C16 C25 H25C 109.5
H25A C25 H25B 109.5
H25A C25 H25C 109.5
H25B C25 H25C 109.5

loop_
_geom_bond_atom_site_label_1
_geom_bond_atom_site_label_2
_geom_bond_distance
O1 N1 1.412(3)
O1 C15 1.437(3)
N1 C17 1.276(3)
N13 C1 1.305(4)
N13 C13 1.398(3)
C1 C2 1.437(4)
C1 C14 1.521(4)
C2 C3 1.421(4)
C2 C7 1.404(4)
C3 H3 0.9300
C3 C4 1.360(4)
C4 H4 0.9300
C4 C5 1.367(5)
C5 H5 0.9300
C5 C6 1.371(5)
C6 H6 0.9300
C6 C7 1.408(4)
C7 C8 1.447(4)
C8 C9 1.410(4)
C8 C13 1.403(4)
C9 H9 0.9300
C9 C10 1.370(5)
C10 H10 0.9300
C10 C11 1.391(5)
C11 H11 0.9300
C11 C12 1.358(5)
C12 H12 0.9300
C12 C13 1.394(4)
C14 H14A 0.9700
C14 H14B 0.9700
C14 C15 1.474(4)
C15 H15 0.9800
C15 C16 1.539(4)
C16 C17 1.516(3)
C16 C24 1.519(4)
C16 C25 1.524(4)
C17 C18 1.485(4)
C18 C19 1.384(4)
C18 C23 1.389(4)
C19 H19 0.9300
C19 C20 1.385(4)
C20 H20 0.9300
C20 C21 1.368(4)
C21 H21 0.9300
C21 C22 1.372(4)
C22 H22 0.9300
C22 C23 1.377(4)
C23 H23 0.9300
C24 H24A 0.9600
C24 H24B 0.9600
C24 H24C 0.9600
C25 H25A 0.9600
C25 H25B 0.9600
C25 H25C 0.9600

loop_
_geom_torsion_atom_site_label_1
_geom_torsion_atom_site_label_2
_geom_torsion_atom_site_label_3
_geom_torsion_atom_site_label_4
_geom_torsion
O1 N1 C17 C16 -3.9(3)
O1 N1 C17 C18 177.6(2)
O1 C15 C16 C17 -30.2(3)
O1 C15 C16 C24 -150.7(2)
O1 C15 C16 C25 83.4(3)
N1 O1 C15 C14 160.0(2)
N1 O1 C15 C16 31.1(3)
N1 C17 C18 C19 152.9(3)
N1 C17 C18 C23 -26.3(4)
N13 C1 C2 C3 176.9(3)
N13 C1 C2 C7 -2.1(4)
N13 C1 C14 C15 11.8(4)
C1 N13 C13 C8 -0.5(4)
C1 N13 C13 C12 177.6(3)
C1 C2 C3 C4 180.0(3)
C1 C2 C7 C6 179.2(2)
C1 C2 C7 C8 -0.9(4)
C1 C14 C15 O1 65.6(4)
C1 C14 C15 C16 -174.4(3)
C2 C1 C14 C15 -166.1(3)
C2 C3 C4 C5 1.0(5)
C2 C7 C8 C9 -176.9(3)
C2 C7 C8 C13 3.0(4)
C3 C2 C7 C6 0.2(4)
C3 C2 C7 C8 -179.9(2)
C3 C4 C5 C6 -0.2(5)
C4 C5 C6 C7 -0.7(5)
C5 C6 C7 C2 0.6(4)
C5 C6 C7 C8 -179.3(3)
C6 C7 C8 C9 3.0(4)
C6 C7 C8 C13 -177.1(3)
C7 C2 C3 C4 -1.0(4)
C7 C8 C9 C10 179.9(3)
C7 C8 C13 N13 -2.4(4)
C7 C8 C13 C12 179.6(3)
C8 C9 C10 C11 0.7(6)
C9 C8 C13 N13 177.4(3)
C9 C8 C13 C12 -0.6(4)
C9 C10 C11 C12 -0.9(6)
C10 C11 C12 C13 0.4(5)
C11 C12 C13 N13 -177.7(3)
C11 C12 C13 C8 0.4(5)
C13 N13 C1 C2 2.8(4)
C13 N13 C1 C14 -175.0(3)
C13 C8 C9 C10 0.1(5)
C14 C1 C2 C3 -5.3(4)
C14 C1 C2 C7 175.7(3)
C14 C15 C16 C17 -153.0(3)
C14 C15 C16 C24 86.4(3)
C14 C15 C16 C25 -39.4(4)
C15 O1 N1 C17 -17.7(3)
C15 C16 C17 N1 21.7(3)
C15 C16 C17 C18 -160.0(3)
C16 C17 C18 C19 -25.4(4)
C16 C17 C18 C23 155.4(3)
C17 C18 C19 C20 -177.3(3)
C17 C18 C23 C22 176.3(3)
C18 C19 C20 C21 0.0(5)
C19 C18 C23 C22 -2.9(4)
C19 C20 C21 C22 -0.9(6)
C20 C21 C22 C23 -0.1(5)
C21 C22 C23 C18 2.1(5)
C23 C18 C19 C20 1.9(4)
C24 C16 C17 N1 138.0(3)
C24 C16 C17 C18 -43.6(4)
C25 C16 C17 N1 -95.8(3)
C25 C16 C17 C18 82.5(3)
